data_2000998
loop_
_publ_author_name
'Ferguson, G.'
'Lough, A. J.'
'Coughlan, S.'
'Spalding, T. R.'

_publ_section_title
;
 Structure of <i>nido</i>-[8,8,8-(PMe~2~Ph)~3~-8,7-RhSB~9~H~10~]
;
_journal_issue 3
_journal_name_full 'Acta Crystallographica Section C'
_journal_page_first 440
_journal_page_last 443
_journal_paper_doi 10.1107/S0108270191009721
_journal_volume 48
_journal_year 1992
_chemical_formula_moiety 'C24 H33 P3,H10 B9 Rh1 S1'
_chemical_formula_sum 'C24 H43 B9 P3 Rh S'
_chemical_formula_weight 656.8
_symmetry_cell_setting monoclinic
_symmetry_space_group_name_Hall '-P 2ybc'
_symmetry_space_group_name_H-M 'P 1 21/c 1'
_cell_angle_alpha 90
_cell_angle_beta 98.210(10)
_cell_angle_gamma 90
_cell_formula_units_Z 4
_cell_length_a 15.794(2)
_cell_length_b 12.020(3)
_cell_length_c 17.119(2)
_cell_volume 3216.6(10)
_diffrn_radiation_type Mo
_diffrn_radiation_wavelength 0.71073
_exptl_absorpt_coefficient_mu 0.75
_exptl_crystal_density_diffrn 1.35
_exptl_crystal_F_000 1352
_cod_data_source_file mu0280.cif
_cod_data_source_block mu0280a
_cod_original_cell_volume 3217(2)
_cod_original_formula_sum 'C24 H43 B9 P3 Rh1 S1'
_cod_database_code 2000998
_cod_depositor_comments
;
 Adding the _atom_site_type_symbol data item.

 Antanas Vaitkus,
 2017-01-16
;

loop_
_atom_site_label
_atom_site_type_symbol
_atom_site_fract_x
_atom_site_fract_y
_atom_site_fract_z
Rh8 Rh .260940(10) .008630(10) .112570(10)
S7 S .21617(3) .16548(4) .03279(3)
P1 P .14797(3) .05998(5) .19045(3)
P2 P .38020(3) .09573(5) .19026(3)
P3 P .28240(4) -.16399(4) .16964(3)
C1 C .0374(2) .0412(3) .1450(2)
C3 C .1433(2) .2091(2) .21150(10)
C4 C .4825(2) .0222(2) .2037(2)
C5 C .3762(2) .1374(2) .29230(10)
C7 C .3661(2) -.2506(2) .1375(2)
C8 C .3173(2) -.1659(2) .27640(10)
C21 C .14430(10) -.0008(2) .28770(10)
C22 C .1084(2) -.1053(2) .2955(2)
C23 C .1123(2) -.1529(2) .3700(2)
C24 C .1503(2) -.0982(3) .4352(2)
C25 C .1834(2) .0051(3) .4287(2)
C26 C .1806(2) .0542(2) .35540(10)
C61 C .40670(10) .2277(2) .14720(10)
C62 C .3554(2) .3203(2) .1535(2)
C63 C .3706(2) .4191(2) .1174(2)
C64 C .4373(2) .4289(3) .0748(2)
C65 C .4883(2) .3385(3) .0681(2)
C66 C .4737(2) .2373(3) .1029(2)
C91 C .19160(10) -.2606(2) .15660(10)
C92 C .1169(2) -.2344(2) .10730(10)
C93 C .0482(2) -.3081(2) .0974(2)
C94 C .0553(2) -.4092(2) .1364(2)
C95 C .1290(2) -.4362(2) .1852(2)
C96 C .1967(2) -.3624(2) .1957(2)
B1 B .2006(2) -.0246(2) -.08930(10)
B2 B .1804(2) .1179(2) -.07890(10)
B3 B .1654(2) .0118(2) -.00020(10)
B4 B .24980(10) -.0878(2) -.00060(10)
B5 B .3131(2) -.0483(2) -.07360(10)
B6 B .2723(2) .0776(3) -.11760(10)
B9 B .35390(10) -.0283(2) .02750(10)
B10 B .3656(2) .0806(2) -.04840(10)
B11 B .2844(2) .1859(2) -.05000(10)
H H .367(2) .080(2) .0210(10)
H11 H .0283 -.0343 .1298
H12 H .0001 .0608 .1816
H13 H .0261 .0874 .0996
H31 H .1976 .2337 .2362
H32 H .1278 .2486 .1635
H33 H .1017 .2220 .2456
H41 H .4939 -.0053 .1542
H42 H .5267 .0718 .2247
H43 H .4799 -.0381 .2390
H51 H .3250 .1777 .2950
H52 H .3774 .0729 .3245
H53 H .4241 .1829 .3102
H71 H .3564 -.2574 .0816
H72 H .4203 -.2170 .1533
H73 H .3650 -.3221 .1608
H81 H .2788 -.1231 .3020
H82 H .3179 -.2404 .2949
H83 H .3731 -.1352 .2875
H22 H .0815 -.1438 .2502
H23 H .0881 -.2243 .3753
H24 H .1537 -.1323 .4856
H25 H .2085 .0436 .4746
H26 H .2038 .1265 .3514
H62 H .3091 .3153 .1832
H63 H .3345 .4812 .1221
H64 H .4479 .4974 .0502
H65 H .5348 .3449 .0387
H66 H .5091 .1750 .0965
H92 H .1124 -.1653 .0799
H93 H -.0031 -.2891 .0641
H94 H .0089 -.4602 .1292
H95 H .1335 -.5057 .2118
H96 H .2473 -.3813 .2299
HB1 H .1578 -.0715 -.1319
HB2 H .1274 .1625 -.1114
HB3 H .1032 -.0096 .0148
HB4 H .2390 -.1732 .0147
HB5 H .3420 -.1121 -.1053
HB6 H .2753 .0959 -.1788
HB9 H .4069 -.0730 .0600
HB10 H .4276 .1019 -.0633
HB11 H .2952 .2713 -.0653

loop_
_geom_bond_atom_site_label_1
_geom_bond_atom_site_label_2
_geom_bond_distance
Rh8 S7 2.3757(5)
Rh8 P1 2.4538(6)
Rh8 P2 2.3869(5)
Rh8 P3 2.2979(5)
Rh8 B3 2.274(2)
Rh8 B4 2.243(2)
Rh8 B9 2.254(2)
S7 B2 1.999(2)
S7 B3 2.061(2)
S7 B11 1.914(3)
P1 C1 1.822(2)
P1 C3 1.832(2)
P1 C21 1.827(2)
P2 C4 1.827(2)
P2 C5 1.826(2)
P2 C61 1.823(2)
P3 C7 1.827(3)
P3 C8 1.833(2)
P3 C91 1.833(2)
C21 C22 1.392(3)
C21 C26 1.386(3)
C22 C23 1.391(4)
C23 C24 1.359(4)
C24 C25 1.357(5)
C25 C26 1.382(4)
C61 C62 1.389(3)
C61 C66 1.392(4)
C62 C63 1.376(4)
C63 C64 1.369(5)
C64 C65 1.368(5)
C65 C66 1.388(4)
C91 C92 1.386(3)
C91 C96 1.392(3)
C92 C93 1.392(3)
C93 C94 1.383(4)
C94 C95 1.372(4)
C95 C96 1.382(4)
B1 B2 1.756(4)
B1 B3 1.752(4)
B1 B4 1.774(3)
B1 B5 1.781(4)
B1 B6 1.784(4)
B2 B3 1.896(4)
B2 B6 1.747(4)
B2 B11 1.838(4)
B3 B4 1.793(3)
B4 B5 1.771(4)
B4 B9 1.794(3)
B5 B6 1.770(4)
B5 B9 1.775(3)
B5 B10 1.780(4)
B6 B10 1.753(3)
B6 B11 1.734(4)
B9 B10 1.872(4)
B10 B11 1.799(4)
